data_4060115
_journal_name_full Organometallics
_journal_paper_doi 10.1021/om049221u
_journal_year 2005
_chemical_formula_sum 'C5 H8 Au Cl N2'
_chemical_formula_weight 328.55
_space_group_IT_number 61
_symmetry_cell_setting orthorhombic
_symmetry_space_group_name_Hall '-P 2ac 2ab'
_symmetry_space_group_name_H-M 'P b c a'
_atom_sites_solution_hydrogens geom
_atom_sites_solution_primary direct
_atom_sites_solution_secondary difmap
_cell_angle_alpha 90.00
_cell_angle_beta 90.00
_cell_angle_gamma 90.00
_cell_formula_units_Z 8
_cell_length_a 14.8881(13)
_cell_length_b 6.9587(6)
_cell_length_c 15.4139(14)
_cell_measurement_reflns_used ?
_cell_measurement_temperature 298(2)
_cell_measurement_theta_max ?
_cell_measurement_theta_min ?
_cell_volume 1596.9(2)
_diffrn_ambient_temperature 298(2)
_diffrn_measurement_device 'Siemens P4'
_diffrn_measurement_method '\w scans'
_diffrn_radiation_monochromator graphite
_diffrn_radiation_source 'fine-focus sealed tube'
_diffrn_radiation_type MoK\a
_diffrn_radiation_wavelength 0.71073
_diffrn_reflns_av_R_equivalents 0.0567
_diffrn_reflns_av_sigmaI/netI 0.0345
_diffrn_reflns_limit_h_max 17
_diffrn_reflns_limit_h_min -10
_diffrn_reflns_limit_k_max 8
_diffrn_reflns_limit_k_min -5
_diffrn_reflns_limit_l_max 15
_diffrn_reflns_limit_l_min -15
_diffrn_reflns_number 4088
_diffrn_reflns_theta_max 25.06
_diffrn_reflns_theta_min 2.74
_diffrn_standards_decay_% ?
_diffrn_standards_interval_count ?
_diffrn_standards_interval_time ?
_diffrn_standards_number ?
_exptl_absorpt_coefficient_mu 18.676
_exptl_absorpt_correction_T_max 0.5062
_exptl_absorpt_correction_T_min 0.1198
_exptl_absorpt_correction_type empirical
_exptl_crystal_colour COLORLESS
_exptl_crystal_density_diffrn 2.733
_exptl_crystal_density_meas ?
_exptl_crystal_density_method ?
_exptl_crystal_description PLATE
_exptl_crystal_F_000 1184
_exptl_crystal_size_max 0.04
_exptl_crystal_size_mid 0.3
_exptl_crystal_size_min 0.4
_refine_ls_extinction_coef ?
_refine_ls_extinction_method none
_refine_ls_goodness_of_fit_all 1.216
_refine_ls_goodness_of_fit_obs 1.243
_refine_ls_hydrogen_treatment ?
_refine_ls_matrix_type full
_refine_ls_number_parameters 114
_refine_ls_number_reflns 1254
_refine_ls_number_restraints 0
_refine_ls_restrained_S_all 1.216
_refine_ls_restrained_S_obs 1.243
_refine_ls_R_factor_all 0.0393
_refine_ls_R_factor_obs 0.0361
_refine_ls_shift/esd_max 0.135
_refine_ls_shift/esd_mean 0.016
_refine_ls_structure_factor_coef Fsqd
_refine_ls_weighting_details 'w=1/[\s^2^(Fo^2^)+(0.0477P)^2^+4.6742P] where P=(Fo^2^+2Fc^2^)/3'
_refine_ls_weighting_scheme calc
_refine_ls_wR_factor_all 0.1046
_refine_ls_wR_factor_obs 0.1018
_reflns_number_observed 1145
_reflns_number_total 1254
_reflns_observed_criterion >2sigma(I)
_cod_depositor_comments
;
The following automatic conversions were performed:
'_symmetry_cell_setting' value 'Orthorhombic' changed to 'orthorhombic'
according to '/home/saulius/struct/CIF-dictionaries/cif_core.dic'
dictionary named 'cif_core.dic' version 2.4.1 from 2010-06-29.

Automatic conversion script
Id: cif_fix_enum 1527 2010-12-29 10:47:43Z saulius 

The following automatic conversions were performed:

'_refine_ls_weighting_scheme' value 'calc
w=1/[\s^2^(Fo^2^)+(0.0477P)^2^+4.6742P] where P=(Fo^2^+2Fc^2^)/3' was
changed to 'calc'. New tag '_refine_ls_weighting_details' was
created. The value of the new tag was set to
'w=1/[\s^2^(Fo^2^)+(0.0477P)^2^+4.6742P] where P=(Fo^2^+2Fc^2^)/3'.

Automatic conversion script
Id: cif_fix_values 3143 2015-03-26 13:38:13Z robertas 
;
_cod_original_sg_symbol_H-M Pbca
_cod_database_code 4060115

loop_
_symmetry_equiv_pos_as_xyz
'x, y, z'
'-x+1/2, -y, z+1/2'
'-x, y+1/2, -z+1/2'
'x+1/2, -y+1/2, -z'
'-x, -y, -z'
'x-1/2, y, -z-1/2'
'x, -y-1/2, z-1/2'
'-x-1/2, y-1/2, z'

loop_
_atom_site_aniso_label
_atom_site_aniso_U_11
_atom_site_aniso_U_22
_atom_site_aniso_U_33
_atom_site_aniso_U_23
_atom_site_aniso_U_13
_atom_site_aniso_U_12
Au1 0.0488(3) 0.0683(3) 0.0593(4) 0.0039(2) 0.00093(14) -0.00277(13)
Cl1 0.0571(13) 0.111(2) 0.066(2) 0.0047(15) 0.0061(12) -0.0054(12)
N1 0.068(5) 0.056(4) 0.050(7) -0.005(3) -0.001(4) 0.000(3)
N2 0.054(4) 0.070(5) 0.052(6) -0.011(4) -0.002(4) -0.005(3)
C1 0.052(5) 0.040(4) 0.087(10) -0.005(4) -0.005(5) 0.003(3)
C2 0.098(9) 0.071(6) 0.046(9) -0.004(5) 0.026(7) 0.008(5)
C3 0.063(6) 0.084(7) 0.060(9) -0.005(5) 0.010(5) -0.001(5)
C4 0.080(9) 0.067(7) 0.104(16) 0.000(7) -0.020(7) 0.012(6)
C5 0.049(6) 0.121(12) 0.073(11) -0.010(8) 0.002(5) -0.002(6)

loop_
_atom_site_label
_atom_site_type_symbol
_atom_site_fract_x
_atom_site_fract_y
_atom_site_fract_z
_atom_site_U_iso_or_equiv
_atom_site_thermal_displace_type
_atom_site_occupancy
_atom_site_calc_flag
_atom_site_refinement_flags
_atom_site_disorder_group
Au1 Au 0.22799(2) 0.14993(6) 0.36646(3) 0.0588(2) Uani 1 d . .
Cl1 Cl 0.1137(2) 0.1608(4) 0.4656(2) 0.0781(8) Uani 1 d . .
N1 N 0.3191(6) 0.1340(10) 0.1933(6) 0.058(2) Uani 1 d . .
N2 N 0.4151(5) 0.1504(10) 0.2971(6) 0.058(2) Uani 1 d . .
C1 C 0.3264(6) 0.1465(11) 0.2802(8) 0.060(3) Uani 1 d . .
C2 C 0.4021(10) 0.1351(15) 0.1561(9) 0.072(3) Uani 1 d . .
C3 C 0.4640(8) 0.1498(15) 0.2199(9) 0.069(3) Uani 1 d . .
C4 C 0.2313(9) 0.1254(20) 0.1461(13) 0.084(5) Uani 1 d . .
C5 C 0.4543(9) 0.1584(27) 0.3805(11) 0.081(4) Uani 1 d . .
H2 H 0.4100(81) 0.1342(131) 0.0869(90) 0.071(34) Uiso 1 d . .
H5A H 0.4291(119) 0.0638(263) 0.4438(118) 0.153(64) Uiso 1 d . .
H5B H 0.5222(175) 0.1470(236) 0.3899(128) 0.156(82) Uiso 1 d . .
H3 H 0.5430(97) 0.1837(171) 0.2195(97) 0.112(48) Uiso 1 d . .
H5C H 0.4418(115) 0.2246(288) 0.4124(128) 0.121(73) Uiso 1 d . .
H4A H 0.2478(99) 0.1402(176) 0.0755(132) 0.096(49) Uiso 1 d . .
H4C H 0.1867(104) 0.2197(259) 0.1606(101) 0.117(50) Uiso 1 d . .
H4B H 0.2151(112) -0.0614(326) 0.1282(93) 0.129(59) Uiso 1 d . .
